data_7033251
loop_
_publ_author_name
'Gao, Yanfei'
'Zhang, Xueqiong'
'Sun, Wei'
'Liu, Zhiliang'

_publ_section_title
;
 A robust microporous metal-organic framework as a highly selective and
 sensitive, instantaneous and colorimetric sensor for Eu&#x00B3;&#x207A;
 ions.
;
_journal_issue 4
_journal_name_full 'Dalton transactions (Cambridge, England : 2003)'
_journal_page_first 1845
_journal_page_last 1849
_journal_paper_doi 10.1039/c4dt02752c
_journal_volume 44
_journal_year 2015
_chemical_formula_sum 'C20 H14 Mg N3 O5'
_chemical_formula_weight 400.65
_chemical_name_systematic
; 
 ? 
;
_space_group_IT_number 15
_symmetry_cell_setting monoclinic
_symmetry_space_group_name_Hall '-C 2yc'
_symmetry_space_group_name_H-M 'C 1 2/c 1'
_atom_sites_solution_hydrogens geom
_atom_sites_solution_primary direct
_atom_sites_solution_secondary difmap
_audit_creation_method SHELXL-97
_audit_update_record
;
2014-05-04 deposited with the CCDC.
2014-11-26 downloaded from the CCDC.
;
_cell_angle_alpha 90.00
_cell_angle_beta 117.798(8)
_cell_angle_gamma 90.00
_cell_formula_units_Z 4
_cell_length_a 16.0685(17)
_cell_length_b 14.6258(12)
_cell_length_c 9.3457(9)
_cell_measurement_reflns_used 1475
_cell_measurement_temperature 153(2)
_cell_measurement_theta_max 27.7050
_cell_measurement_theta_min 2.7910
_cell_volume 1942.9(4)
_computing_structure_refinement 'SHELXL-97 (Sheldrick, 1997)'
_computing_structure_solution 'SHELXS-97 (Sheldrick, 1990)'
_diffrn_ambient_temperature 153(2)
_diffrn_measured_fraction_theta_full 0.999
_diffrn_measured_fraction_theta_max 0.999
_diffrn_radiation_monochromator graphite
_diffrn_radiation_source 'fine-focus sealed tube'
_diffrn_radiation_type MoK\a
_diffrn_radiation_wavelength 0.71073
_diffrn_reflns_av_R_equivalents 0.0240
_diffrn_reflns_av_sigmaI/netI 0.0276
_diffrn_reflns_limit_h_max 19
_diffrn_reflns_limit_h_min -19
_diffrn_reflns_limit_k_max 17
_diffrn_reflns_limit_k_min -16
_diffrn_reflns_limit_l_max 11
_diffrn_reflns_limit_l_min -11
_diffrn_reflns_number 5284
_diffrn_reflns_theta_full 25.01
_diffrn_reflns_theta_max 25.01
_diffrn_reflns_theta_min 2.60
_exptl_absorpt_coefficient_mu 0.129
_exptl_absorpt_correction_T_max 1.00000
_exptl_absorpt_correction_T_min 0.81428
_exptl_absorpt_correction_type multi-scan
_exptl_absorpt_process_details SADABS
_exptl_crystal_density_diffrn 1.370
_exptl_crystal_density_method 'not measured'
_exptl_crystal_description block
_exptl_crystal_F_000 828
_exptl_crystal_size_max 0.34
_exptl_crystal_size_mid 0.25
_exptl_crystal_size_min 0.13
_refine_diff_density_max 0.758
_refine_diff_density_min -0.600
_refine_diff_density_rms 0.081
_refine_ls_extinction_method none
_refine_ls_goodness_of_fit_ref 1.073
_refine_ls_hydrogen_treatment mixed
_refine_ls_matrix_type full
_refine_ls_number_parameters 144
_refine_ls_number_reflns 1716
_refine_ls_number_restraints 54
_refine_ls_restrained_S_all 1.131
_refine_ls_R_factor_all 0.0787
_refine_ls_R_factor_gt 0.0654
_refine_ls_shift/su_max 0.000
_refine_ls_shift/su_mean 0.000
_refine_ls_structure_factor_coef Fsqd
_refine_ls_weighting_details 'calc w=1/[\s^2^(Fo^2^)+(0.1214P)^2^+4.3350P] where P=(Fo^2^+2Fc^2^)/3'
_refine_ls_weighting_scheme calc
_refine_ls_wR_factor_gt 0.1958
_refine_ls_wR_factor_ref 0.2148
_reflns_number_gt 1381
_reflns_number_total 1716
_reflns_threshold_expression >2sigma(I)
_cod_data_source_file c4dt02752c2.cif
_cod_data_source_block exp_3068
_cod_depositor_comments
;
The following automatic conversions were performed:

'_symmetry_cell_setting' value 'Monoclinic' changed to 'monoclinic'
according to
/usr/data/users/saulius/crontab/automatic-downloads/rss-feeds/RSC/lib/dictionaries/cif_core.dic
dictionary named 'cif_core.dic' version 2.4.2 from 2011-04-26.

Automatic conversion script
Id: cif_fix_values 2935 2014-11-11 08:27:57Z andrius 

 Adding full bibliography for 7033251.cif.
;
_cod_original_cell_volume 1942.9(3)
_cod_original_sg_symbol_H-M C2/c
_cod_database_code 7033251

loop_
_symmetry_equiv_pos_as_xyz
'x, y, z'
'-x, y, -z+1/2'
'x+1/2, y+1/2, z'
'-x+1/2, y+1/2, -z+1/2'
'-x, -y, -z'
'x, -y, z-1/2'
'-x+1/2, -y+1/2, -z'
'x+1/2, -y+1/2, z-1/2'

loop_
_atom_site_label
_atom_site_type_symbol
_atom_site_fract_x
_atom_site_fract_y
_atom_site_fract_z
_atom_site_U_iso_or_equiv
_atom_site_adp_type
_atom_site_occupancy
_atom_site_symmetry_multiplicity
_atom_site_calc_flag
_atom_site_refinement_flags
Mg1 Mg 0.5000 0.95728(9) -0.2500 0.0305(5) Uani 1 2 d SU
O1 O 0.60729(18) 0.94682(18) -0.0193(3) 0.0467(7) Uani 1 1 d U
O2 O 0.60016(17) 1.03281(17) 0.1710(3) 0.0408(7) Uani 1 1 d U
N2 N 1.0000 0.8062(3) 0.7500 0.0338(9) Uani 1 2 d SU
N3 N 1.0000 0.6158(2) 0.7500 0.0328(9) Uani 1 2 d SU
O5 O 0.5000 0.8170(3) -0.2500 0.0725(13) Uani 1 2 d SU
N1 N 0.5000 0.6653(4) -0.2500 0.0839(18) Uani 1 2 d SU
C1 C 0.6341(2) 0.9689(2) 0.1242(4) 0.0348(8) Uani 1 1 d U
C2 C 0.7156(2) 0.9156(2) 0.2519(4) 0.0349(8) Uani 1 1 d U
C3 C 0.7417(2) 0.8315(3) 0.2155(4) 0.0391(8) Uani 1 1 d U
H3 H 0.7118 0.8099 0.1098 0.047 Uiso 1 1 calc R
C4 C 0.8120(2) 0.7796(2) 0.3356(4) 0.0388(8) Uani 1 1 d U
H4 H 0.8281 0.7230 0.3101 0.047 Uiso 1 1 calc R
C5 C 0.8586(2) 0.8119(2) 0.4944(4) 0.0328(8) Uani 1 1 d U
C6 C 0.8327(3) 0.8967(2) 0.5289(4) 0.0391(8) Uani 1 1 d U
H6 H 0.8639 0.9196 0.6337 0.047 Uiso 1 1 calc R
C7 C 0.7615(3) 0.9474(2) 0.4097(4) 0.0397(8) Uani 1 1 d U
H7 H 0.7442 1.0033 0.4356 0.048 Uiso 1 1 calc R
C8 C 0.9341(2) 0.7587(2) 0.6271(4) 0.0317(8) Uani 1 1 d U
C9 C 0.9359(2) 0.6637(2) 0.6264(4) 0.0346(8) Uani 1 1 d U
H9 H 0.8909 0.6326 0.5369 0.042 Uiso 1 1 calc R
C10 C 0.5144(6) 0.7565(6) -0.1854(11) 0.0519(17) Uani 0.50 1 d PU
H10 H 0.5361 0.7253 -0.0878 0.062 Uiso 0.50 1 calc PR
C11 C 0.4549(8) 0.6209(9) -0.3986(15) 0.095(3) Uani 0.50 1 d PU
H11A H 0.4991 0.5827 -0.4126 0.143 Uiso 0.50 1 calc PR
H11B H 0.4297 0.6654 -0.4839 0.143 Uiso 0.50 1 calc PR
H11C H 0.4046 0.5839 -0.4018 0.143 Uiso 0.50 1 calc PR

loop_
_atom_site_aniso_label
_atom_site_aniso_U_11
_atom_site_aniso_U_22
_atom_site_aniso_U_33
_atom_site_aniso_U_23
_atom_site_aniso_U_13
_atom_site_aniso_U_12
Mg1 0.0361(9) 0.0240(8) 0.0226(8) 0.000 0.0062(7) 0.000
O1 0.0431(14) 0.0622(16) 0.0230(13) 0.0102(11) 0.0055(11) 0.0205(12)
O2 0.0372(13) 0.0464(15) 0.0303(13) 0.0100(11) 0.0085(11) 0.0117(11)
N2 0.0317(18) 0.0265(18) 0.0249(18) 0.000 -0.0020(16) 0.000
N3 0.0334(19) 0.0243(18) 0.0246(19) 0.000 0.0001(16) 0.000
O5 0.086(3) 0.031(2) 0.109(3) 0.000 0.052(3) 0.000
N1 0.073(3) 0.033(3) 0.141(5) 0.000 0.045(4) 0.000
C1 0.0298(16) 0.0440(18) 0.0237(16) 0.0077(14) 0.0066(13) 0.0065(14)
C2 0.0305(16) 0.0398(17) 0.0244(16) 0.0073(14) 0.0045(13) 0.0053(14)
C3 0.0375(16) 0.0434(18) 0.0214(15) 0.0003(14) 0.0014(13) 0.0055(14)
C4 0.0378(17) 0.0333(17) 0.0279(16) -0.0014(14) 0.0008(14) 0.0044(14)
C5 0.0287(15) 0.0290(15) 0.0246(16) 0.0022(13) -0.0012(13) -0.0005(12)
C6 0.0404(17) 0.0351(17) 0.0222(15) -0.0014(13) -0.0017(14) 0.0036(14)
C7 0.0393(17) 0.0375(17) 0.0276(16) 0.0020(14) 0.0033(14) 0.0087(14)
C8 0.0293(15) 0.0284(15) 0.0228(16) -0.0002(12) -0.0001(13) -0.0006(12)
C9 0.0345(16) 0.0267(16) 0.0249(16) -0.0014(12) -0.0011(14) -0.0020(13)
C10 0.053(3) 0.042(3) 0.066(4) 0.010(3) 0.032(3) 0.008(3)
C11 0.092(7) 0.096(7) 0.091(7) -0.002(6) 0.036(6) -0.051(6)

loop_
_atom_type_symbol
_atom_type_description
_atom_type_scat_dispersion_real
_atom_type_scat_dispersion_imag
_atom_type_scat_source
C C 0.0033 0.0016 'International Tables Vol C Tables 4.2.6.8 and 6.1.1.4'
H H 0.0000 0.0000 'International Tables Vol C Tables 4.2.6.8 and 6.1.1.4'
Mg Mg 0.0486 0.0363 'International Tables Vol C Tables 4.2.6.8 and 6.1.1.4'
N N 0.0061 0.0033 'International Tables Vol C Tables 4.2.6.8 and 6.1.1.4'
O O 0.0106 0.0060 'International Tables Vol C Tables 4.2.6.8 and 6.1.1.4'

loop_
_geom_angle_atom_site_label_1
_geom_angle_atom_site_label_2
_geom_angle_atom_site_label_3
_geom_angle
_geom_angle_site_symmetry_1
_geom_angle_site_symmetry_3
O1 Mg1 O1 171.41(17) 2_654 .
O1 Mg1 O5 85.71(8) 2_654 .
O1 Mg1 O5 85.71(8) . .
O1 Mg1 O2 92.45(10) 2_654 6_575
O1 Mg1 O2 88.16(10) . 6_575
O5 Mg1 O2 94.03(8) . 6_575
O1 Mg1 O2 88.16(10) 2_654 5_675
O1 Mg1 O2 92.45(10) . 5_675
O5 Mg1 O2 94.03(8) . 5_675
O2 Mg1 O2 171.95(16) 6_575 5_675
O1 Mg1 N3 94.29(8) 2_654 3_454
O1 Mg1 N3 94.29(8) . 3_454
O5 Mg1 N3 180.000(1) . 3_454
O2 Mg1 N3 85.97(8) 6_575 3_454
O2 Mg1 N3 85.97(8) 5_675 3_454
C1 O1 Mg1 144.6(2) . .
C1 O2 Mg1 135.4(2) . 5_675
C8 N2 C8 117.4(4) . 2_756
C9 N3 C9 116.5(4) 2_756 .
C9 N3 Mg1 121.74(19) 2_756 3_546
C9 N3 Mg1 121.74(19) . 3_546
C10 O5 C10 62.5(10) 2_654 .
C10 O5 Mg1 148.8(5) 2_654 .
C10 O5 Mg1 148.8(5) . .
C11 N1 C11 124.3(11) . 2_654
C11 N1 C10 139.4(7) . .
C11 N1 C10 96.2(7) 2_654 .
C11 N1 C10 96.2(7) . 2_654
C11 N1 C10 139.4(7) 2_654 2_654
C10 N1 C10 43.8(7) . 2_654
O1 C1 O2 125.4(3) . .
O1 C1 C2 116.9(3) . .
O2 C1 C2 117.7(3) . .
C7 C2 C3 119.0(3) . .
C7 C2 C1 120.1(3) . .
C3 C2 C1 120.7(3) . .
C4 C3 C2 120.7(3) . .
C4 C3 H3 119.7 . .
C2 C3 H3 119.7 . .
C3 C4 C5 120.3(3) . .
C3 C4 H4 119.9 . .
C5 C4 H4 119.9 . .
C6 C5 C4 118.6(3) . .
C6 C5 C8 119.2(3) . .
C4 C5 C8 122.2(3) . .
C7 C6 C5 121.0(3) . .
C7 C6 H6 119.5 . .
C5 C6 H6 119.5 . .
C6 C7 C2 120.5(3) . .
C6 C7 H7 119.8 . .
C2 C7 H7 119.8 . .
N2 C8 C9 121.0(3) . .
N2 C8 C5 117.1(3) . .
C9 C8 C5 121.9(3) . .
N3 C9 C8 122.0(3) . .
N3 C9 H9 119.0 . .
C8 C9 H9 119.0 . .
O5 C10 C10 58.8(5) . 2_654
O5 C10 N1 126.9(8) . .
C10 C10 N1 68.1(4) 2_654 .
O5 C10 H10 150.6 . .
C10 C10 H10 150.6 2_654 .
N1 C10 H10 82.5 . .
N1 C11 H11A 109.5 . .
N1 C11 H11B 109.5 . .
H11A C11 H11B 109.5 . .
N1 C11 H11C 109.5 . .
H11A C11 H11C 109.5 . .
H11B C11 H11C 109.5 . .

loop_
_geom_bond_atom_site_label_1
_geom_bond_atom_site_label_2
_geom_bond_distance
_geom_bond_site_symmetry_2
Mg1 O1 2.044(2) 2_654
Mg1 O1 2.044(2) .
Mg1 O5 2.052(5) .
Mg1 O2 2.065(2) 6_575
Mg1 O2 2.065(2) 5_675
Mg1 N3 2.318(4) 3_454
O1 C1 1.245(4) .
O2 C1 1.258(4) .
O2 Mg1 2.065(2) 5_675
N2 C8 1.337(4) .
N2 C8 1.337(4) 2_756
N3 C9 1.334(4) 2_756
N3 C9 1.334(4) .
N3 Mg1 2.318(4) 3_546
O5 C10 1.034(8) 2_654
O5 C10 1.034(8) .
N1 C11 1.392(12) .
N1 C11 1.392(12) 2_654
N1 C10 1.437(10) .
N1 C10 1.437(10) 2_654
C1 C2 1.514(4) .
C2 C7 1.385(5) .
C2 C3 1.392(5) .
C3 C4 1.389(5) .
C3 H3 0.9300 .
C4 C5 1.397(5) .
C4 H4 0.9300 .
C5 C6 1.393(5) .
C5 C8 1.488(4) .
C6 C7 1.383(5) .
C6 H6 0.9300 .
C7 H7 0.9300 .
C8 C9 1.390(5) .
C9 H9 0.9300 .
C10 C10 1.073(17) 2_654
C10 H10 0.9300 .
C11 H11A 0.9600 .
C11 H11B 0.9600 .
C11 H11C 0.9600 .

loop_
_geom_torsion_atom_site_label_1
_geom_torsion_atom_site_label_2
_geom_torsion_atom_site_label_3
_geom_torsion_atom_site_label_4
_geom_torsion
_geom_torsion_site_symmetry_1
_geom_torsion_site_symmetry_4
O1 Mg1 O1 C1 -123.7(4) 2_654 .
O5 Mg1 O1 C1 -123.7(4) . .
O2 Mg1 O1 C1 142.1(4) 6_575 .
O2 Mg1 O1 C1 -29.8(5) 5_675 .
N3 Mg1 O1 C1 56.3(4) 3_454 .
O1 Mg1 O5 C10 26.0(9) 2_654 2_654
O1 Mg1 O5 C10 -154.0(9) . 2_654
O2 Mg1 O5 C10 -66.1(9) 6_575 2_654
O2 Mg1 O5 C10 113.9(9) 5_675 2_654
N3 Mg1 O5 C10 0(100) 3_454 2_654
O1 Mg1 O5 C10 -154.0(9) 2_654 .
O1 Mg1 O5 C10 26.0(9) . .
O2 Mg1 O5 C10 113.9(9) 6_575 .
O2 Mg1 O5 C10 -66.1(9) 5_675 .
N3 Mg1 O5 C10 0(100) 3_454 .
Mg1 O1 C1 O2 -18.0(7) . .
Mg1 O1 C1 C2 163.5(3) . .
Mg1 O2 C1 O1 95.5(4) 5_675 .
Mg1 O2 C1 C2 -85.9(4) 5_675 .
O1 C1 C2 C7 167.0(3) . .
O2 C1 C2 C7 -11.7(5) . .
O1 C1 C2 C3 -17.2(5) . .
O2 C1 C2 C3 164.1(3) . .
C7 C2 C3 C4 0.6(5) . .
C1 C2 C3 C4 -175.2(3) . .
C2 C3 C4 C5 -1.0(6) . .
C3 C4 C5 C6 0.2(5) . .
C3 C4 C5 C8 179.9(3) . .
C4 C5 C6 C7 1.1(5) . .
C8 C5 C6 C7 -178.6(3) . .
C5 C6 C7 C2 -1.5(6) . .
C3 C2 C7 C6 0.6(6) . .
C1 C2 C7 C6 176.5(3) . .
C8 N2 C8 C9 -1.4(2) 2_756 .
C8 N2 C8 C5 177.3(3) 2_756 .
C6 C5 C8 N2 -28.6(4) . .
C4 C5 C8 N2 151.7(3) . .
C6 C5 C8 C9 150.1(3) . .
C4 C5 C8 C9 -29.6(5) . .
C9 N3 C9 C8 -1.5(2) 2_756 .
Mg1 N3 C9 C8 178.5(2) 3_546 .
N2 C8 C9 N3 3.0(5) . .
C5 C8 C9 N3 -175.6(3) . .
Mg1 O5 C10 C10 180.000(5) . 2_654
C10 O5 C10 N1 0.000(2) 2_654 .
Mg1 O5 C10 N1 180.000(2) . .
C11 N1 C10 O5 -12.3(14) . .
C11 N1 C10 O5 172.0(9) 2_654 .
C10 N1 C10 O5 0.000(1) 2_654 .
C11 N1 C10 C10 -12.3(14) . 2_654
C11 N1 C10 C10 172.0(9) 2_654 2_654
